data_7237793
loop_
_publ_author_name
'Sharber, Seth A.'
'Mann, Arielle'
'Shih, Kuo-Chih'
'Mullin, William J.'
'Nieh, Mu-Ping'
'Thomas, Samuel W.'

_publ_section_title
;
 Directed polymorphism and mechanofluorochromism of conjugated materials
 through weak non-covalent control
;
_journal_issue 27
_journal_name_full 'Journal of Materials Chemistry C'
_journal_page_first 8316
_journal_paper_doi 10.1039/C9TC01301F
_journal_volume 7
_journal_year 2019
_chemical_formula_sum 'C46 H28 F10 O8'
_chemical_formula_weight 898.68
_space_group_crystal_system monoclinic
_space_group_IT_number 14
_space_group_name_Hall '-P 2ybc'
_space_group_name_H-M_alt 'P 1 21/c 1'
_atom_sites_solution_hydrogens geom
_audit_creation_method SHELXL-2014/7
_audit_update_record
;
2019-02-13 deposited with the CCDC.	2019-06-05 downloaded from the CCDC.
;
_cell_angle_alpha 90
_cell_angle_beta 93.665(5)
_cell_angle_gamma 90
_cell_formula_units_Z 2
_cell_length_a 5.1931(13)
_cell_length_b 13.104(3)
_cell_length_c 28.245(7)
_cell_measurement_reflns_used 7566
_cell_measurement_temperature 100(2)
_cell_measurement_theta_max 22.76
_cell_measurement_theta_min 2.67
_cell_volume 1918.2(8)
_computing_structure_refinement 'SHELXL-2014/7 (Sheldrick, 2014)'
_diffrn_ambient_temperature 100(2)
_diffrn_measured_fraction_theta_full 0.998
_diffrn_measured_fraction_theta_max 0.998
_diffrn_measurement_device_type 'Bruker APEX-II CCD'
_diffrn_measurement_method '\f and \w scans'
_diffrn_radiation_type MoK\a
_diffrn_radiation_wavelength 0.71073
_diffrn_reflns_av_R_equivalents 0.0639
_diffrn_reflns_av_unetI/netI 0.0365
_diffrn_reflns_Laue_measured_fraction_full 0.998
_diffrn_reflns_Laue_measured_fraction_max 0.998
_diffrn_reflns_limit_h_max 5
_diffrn_reflns_limit_h_min -5
_diffrn_reflns_limit_k_max 14
_diffrn_reflns_limit_k_min -14
_diffrn_reflns_limit_l_max 30
_diffrn_reflns_limit_l_min -30
_diffrn_reflns_number 19201
_diffrn_reflns_point_group_measured_fraction_full 0.998
_diffrn_reflns_point_group_measured_fraction_max 0.998
_diffrn_reflns_theta_full 22.768
_diffrn_reflns_theta_max 22.768
_diffrn_reflns_theta_min 1.445
_exptl_absorpt_coefficient_mu 0.138
_exptl_absorpt_correction_type multi-scan
_exptl_absorpt_process_details 'Sheldrick, G. M. (1996). SADABS. University of G\"ottingen, Germany'
_exptl_crystal_colour Green
_exptl_crystal_density_diffrn 1.556
_exptl_crystal_description Fiber
_exptl_crystal_F_000 916
_exptl_crystal_recrystallization_method 'Re-crystallisation from solvent: Dichloromethane/hexanes'
_exptl_crystal_size_max 0.500
_exptl_crystal_size_mid 0.050
_exptl_crystal_size_min 0.050
_exptl_transmission_factor_max 0.9930
_exptl_transmission_factor_min 0.9340
_refine_diff_density_max 0.673
_refine_diff_density_min -0.361
_refine_diff_density_rms 0.096
_refine_ls_extinction_method none
_refine_ls_goodness_of_fit_ref 1.059
_refine_ls_hydrogen_treatment constr
_refine_ls_matrix_type full
_refine_ls_number_parameters 290
_refine_ls_number_reflns 2596
_refine_ls_number_restraints 0
_refine_ls_restrained_S_all 1.059
_refine_ls_R_factor_all 0.0888
_refine_ls_R_factor_gt 0.0651
_refine_ls_shift/su_max 0.000
_refine_ls_shift/su_mean 0.000
_refine_ls_structure_factor_coef Fsqd
_refine_ls_weighting_details 'w=1/[\s^2^(Fo^2^)+(0.1259P)^2^+3.4164P] where P=(Fo^2^+2Fc^2^)/3'
_refine_ls_weighting_scheme calc
_refine_ls_wR_factor_gt 0.1702
_refine_ls_wR_factor_ref 0.2108
_reflns_Friedel_coverage 0.000
_reflns_number_gt 1984
_reflns_number_total 2596
_reflns_threshold_expression 'I > 2\s(I)'
_cod_data_source_file c9tc01301f3.cif
_cod_data_source_block SS170830_0m_a_06_
_cod_original_cell_volume 1918.1(8)
_cod_original_sg_symbol_H-M 'P 21/c'
_cod_database_code 7237793
_shelx_shelxl_version_number 2014/7
_shelx_space_group_comment
;
The symmetry employed for this shelxl refinement is uniquely defined
by the following loop, which should always be used as a source of
symmetry information in preference to the above space-group names.
They are only intended as comments.
;
_shelx_estimated_absorpt_t_min 0.934
_shelx_estimated_absorpt_t_max 0.993

loop_
_space_group_symop_operation_xyz
'x, y, z'
'-x, y+1/2, -z+1/2'
'-x, -y, -z'
'x, -y-1/2, z-1/2'

loop_
_atom_site_label
_atom_site_type_symbol
_atom_site_fract_x
_atom_site_fract_y
_atom_site_fract_z
_atom_site_U_iso_or_equiv
_atom_site_adp_type
_atom_site_occupancy
_atom_site_site_symmetry_order
_atom_site_calc_flag
_atom_site_refinement_flags_posn
_atom_site_refinement_flags_adp
C1 C 0.9981(8) 0.9542(3) 0.45629(13) 0.0263(10) Uani 1 1 d . .
H1 H 0.9973 0.9223 0.4261 0.032 Uiso 1 1 calc R U
C2 C 1.1738(8) 1.0303(3) 0.46685(13) 0.0249(9) Uani 1 1 d . .
C3 C 0.8196(8) 0.9213(3) 0.48822(13) 0.0248(9) Uani 1 1 d . .
C21 C 1.3606(8) 1.0615(3) 0.43158(13) 0.0266(10) Uani 1 1 d . .
O21 O 1.5356(6) 1.1204(2) 0.43825(9) 0.0321(8) Uani 1 1 d . .
C22 C 1.4854(9) 1.0411(4) 0.35313(14) 0.0356(11) Uani 1 1 d . .
H22A H 1.6672 1.0350 0.3656 0.043 Uiso 1 1 calc R U
H22B H 1.4541 1.1121 0.3422 0.043 Uiso 1 1 calc R U
O22 O 1.3098(6) 1.0138(2) 0.38957(9) 0.0330(8) Uani 1 1 d . .
C23 C 1.4284(9) 0.9670(3) 0.31325(14) 0.0326(11) Uani 1 1 d . .
C24 C 1.2150(9) 0.9766(4) 0.28243(15) 0.0417(12) Uani 1 1 d . .
F24 F 1.0548(6) 1.0548(3) 0.28722(10) 0.0573(9) Uani 1 1 d . .
C25 C 1.1619(10) 0.9052(5) 0.24570(15) 0.0522(15) Uani 1 1 d . .
F25 F 0.9481(6) 0.9176(3) 0.21706(9) 0.0735(11) Uani 1 1 d . .
C26 C 1.3251(11) 0.8253(4) 0.24111(16) 0.0496(14) Uani 1 1 d . .
F26 F 1.2733(7) 0.7580(3) 0.20600(10) 0.0738(11) Uani 1 1 d . .
C27 C 1.5395(11) 0.8149(4) 0.27088(15) 0.0453(13) Uani 1 1 d . .
F27 F 1.7006(7) 0.7359(2) 0.26500(10) 0.0637(9) Uani 1 1 d . .
C28 C 1.5869(9) 0.8844(4) 0.30652(14) 0.0369(12) Uani 1 1 d . .
F28 F 1.7977(5) 0.8694(2) 0.33585(9) 0.0469(8) Uani 1 1 d . .
C31 C 0.6372(8) 0.8453(3) 0.47278(13) 0.0270(10) Uani 1 1 d . .
C32 C 0.4849(8) 0.7843(3) 0.45579(13) 0.0267(10) Uani 1 1 d . .
C33 C 0.2910(8) 0.7164(3) 0.43642(13) 0.0262(10) Uani 1 1 d . .
C34 C 0.1393(8) 0.6594(3) 0.46559(13) 0.0295(10) Uani 1 1 d . .
H34 H 0.1705 0.6631 0.4991 0.035 Uiso 1 1 calc R U
C35 C -0.0558(8) 0.5975(3) 0.44649(14) 0.0286(10) Uani 1 1 d . .
H35 H -0.1574 0.5589 0.4668 0.034 Uiso 1 1 calc R U
C36 C -0.1043(8) 0.5914(3) 0.39729(13) 0.0255(9) Uani 1 1 d . .
C37 C 0.0486(8) 0.6483(3) 0.36821(14) 0.0308(10) Uani 1 1 d . .
H37 H 0.0180 0.6445 0.3347 0.037 Uiso 1 1 calc R U
C38 C 0.2417(8) 0.7092(3) 0.38723(14) 0.0310(10) Uani 1 1 d . .
H38 H 0.3440 0.7473 0.3668 0.037 Uiso 1 1 calc R U
C39 C -0.3084(8) 0.5253(3) 0.37451(14) 0.0277(10) Uani 1 1 d . .
O39 O -0.3597(6) 0.5216(2) 0.33224(9) 0.0383(8) Uani 1 1 d . .
C40 C -0.6264(8) 0.4008(3) 0.38519(13) 0.0280(10) Uani 1 1 d . .
H40A H -0.5486 0.3510 0.3640 0.034 Uiso 1 1 calc R U
H40B H -0.7582 0.4406 0.3662 0.034 Uiso 1 1 calc R U
O40 O -0.4292(5) 0.4685(2) 0.40575(9) 0.0284(7) Uani 1 1 d . .
C41 C -0.7493(9) 0.3458(3) 0.42456(14) 0.0325(10) Uani 1 1 d . .
H41A H -0.8240 0.3960 0.4460 0.039 Uiso 1 1 calc R U
H41B H -0.6169 0.3058 0.4433 0.039 Uiso 1 1 calc R U
C42 C -0.9588(9) 0.2753(3) 0.40448(16) 0.0363(11) Uani 1 1 d . .
H42A H -1.0913 0.3152 0.3865 0.054 Uiso 1 1 calc R U
H42B H -1.0367 0.2395 0.4305 0.054 Uiso 1 1 calc R U
H42C H -0.8842 0.2254 0.3834 0.054 Uiso 1 1 calc R U

loop_
_atom_site_aniso_label
_atom_site_aniso_U_11
_atom_site_aniso_U_22
_atom_site_aniso_U_33
_atom_site_aniso_U_23
_atom_site_aniso_U_13
_atom_site_aniso_U_12
C1 0.032(2) 0.033(2) 0.014(2) -0.0022(17) 0.0039(17) 0.0039(19)
C2 0.030(2) 0.030(2) 0.015(2) 0.0030(17) 0.0024(17) 0.0019(19)
C3 0.027(2) 0.029(2) 0.019(2) 0.0031(17) 0.0018(17) 0.0008(18)
C21 0.027(2) 0.034(2) 0.019(2) 0.0025(18) 0.0028(17) 0.004(2)
O21 0.0336(18) 0.0420(17) 0.0214(15) 0.0008(13) 0.0089(13) -0.0038(15)
C22 0.042(3) 0.047(3) 0.019(2) -0.0020(19) 0.0163(19) -0.004(2)
O22 0.0423(18) 0.0440(17) 0.0137(15) -0.0029(13) 0.0102(12) -0.0078(14)
C23 0.042(3) 0.044(3) 0.013(2) 0.0046(18) 0.0088(19) -0.004(2)
C24 0.043(3) 0.062(3) 0.022(2) 0.013(2) 0.014(2) -0.003(3)
F24 0.0496(18) 0.083(2) 0.0397(16) 0.0178(15) 0.0080(13) 0.0109(16)
C25 0.051(3) 0.093(4) 0.013(2) 0.011(3) 0.000(2) -0.026(3)
F25 0.055(2) 0.140(3) 0.0240(15) 0.0119(17) -0.0040(14) -0.025(2)
C26 0.067(4) 0.065(3) 0.019(3) -0.006(2) 0.019(3) -0.013(3)
F26 0.107(3) 0.093(2) 0.0233(15) -0.0204(15) 0.0172(16) -0.041(2)
C27 0.067(4) 0.051(3) 0.020(2) 0.004(2) 0.015(2) -0.004(3)
F27 0.099(3) 0.0536(18) 0.0415(17) -0.0081(14) 0.0272(16) 0.0082(18)
C28 0.049(3) 0.048(3) 0.014(2) 0.003(2) 0.011(2) -0.008(2)
F28 0.0544(18) 0.0601(18) 0.0270(14) 0.0041(12) 0.0081(13) 0.0071(14)
C31 0.032(2) 0.034(2) 0.015(2) 0.0012(18) 0.0061(18) 0.004(2)
C32 0.031(2) 0.033(2) 0.017(2) 0.0017(18) 0.0074(18) 0.004(2)
C33 0.026(2) 0.034(2) 0.020(2) -0.0014(18) 0.0055(17) 0.0025(18)
C34 0.036(3) 0.040(2) 0.012(2) -0.0061(18) 0.0042(18) 0.000(2)
C35 0.033(2) 0.038(2) 0.016(2) 0.0005(18) 0.0075(18) 0.0017(19)
C36 0.027(2) 0.031(2) 0.018(2) -0.0011(17) 0.0011(17) 0.0031(18)
C37 0.039(3) 0.040(2) 0.014(2) 0.0022(18) 0.0056(18) -0.002(2)
C38 0.036(3) 0.039(2) 0.019(2) 0.0015(18) 0.0076(18) -0.006(2)
C39 0.032(2) 0.032(2) 0.019(2) 0.0001(18) 0.0064(18) 0.0031(19)
O39 0.048(2) 0.056(2) 0.0110(16) -0.0039(13) 0.0039(13) -0.0089(15)
C40 0.031(2) 0.038(2) 0.015(2) -0.0020(17) 0.0015(17) -0.0025(19)
O40 0.0340(16) 0.0353(16) 0.0157(14) -0.0009(12) 0.0017(12) -0.0054(13)
C41 0.040(3) 0.034(2) 0.024(2) -0.0020(19) 0.0048(19) -0.001(2)
C42 0.037(3) 0.038(3) 0.035(2) 0.002(2) 0.005(2) -0.004(2)

loop_
_atom_type_symbol
_atom_type_description
_atom_type_scat_dispersion_real
_atom_type_scat_dispersion_imag
_atom_type_scat_source
C C 0.0033 0.0016 'International Tables Vol C Tables 4.2.6.8 and 6.1.1.4'
H H 0.0000 0.0000 'International Tables Vol C Tables 4.2.6.8 and 6.1.1.4'
F F 0.0171 0.0103 'International Tables Vol C Tables 4.2.6.8 and 6.1.1.4'
O O 0.0106 0.0060 'International Tables Vol C Tables 4.2.6.8 and 6.1.1.4'

loop_
_geom_angle_atom_site_label_1
_geom_angle_atom_site_label_2
_geom_angle_atom_site_label_3
_geom_angle
_geom_angle_site_symmetry_1
_geom_angle_site_symmetry_3
C2 C1 C3 122.8(4) . .
C2 C1 H1 118.6 . .
C3 C1 H1 118.6 . .
C1 C2 C3 119.8(4) . 3_776
C1 C2 C21 120.4(3) . .
C3 C2 C21 119.7(4) 3_776 .
C1 C3 C2 117.4(4) . 3_776
C1 C3 C31 118.2(3) . .
C2 C3 C31 124.4(4) 3_776 .
O21 C21 O22 122.6(4) . .
O21 C21 C2 126.2(4) . .
O22 C21 C2 111.1(3) . .
O22 C22 C23 105.5(3) . .
O22 C22 H22A 110.6 . .
C23 C22 H22A 110.6 . .
O22 C22 H22B 110.6 . .
C23 C22 H22B 110.6 . .
H22A C22 H22B 108.8 . .
C21 O22 C22 114.1(3) . .
C24 C23 C28 116.7(4) . .
C24 C23 C22 122.0(4) . .
C28 C23 C22 121.3(4) . .
F24 C24 C23 119.4(4) . .
F24 C24 C25 119.4(5) . .
C23 C24 C25 121.3(5) . .
F25 C25 C26 122.2(5) . .
F25 C25 C24 118.6(5) . .
C26 C25 C24 119.1(5) . .
F26 C26 C27 120.6(5) . .
F26 C26 C25 118.7(5) . .
C27 C26 C25 120.7(5) . .
F27 C27 C26 119.4(4) . .
F27 C27 C28 121.2(5) . .
C26 C27 C28 119.4(5) . .
F28 C28 C27 117.2(4) . .
F28 C28 C23 119.9(4) . .
C27 C28 C23 122.8(5) . .
C32 C31 C3 174.3(4) . .
C31 C32 C33 176.2(4) . .
C34 C33 C38 118.4(4) . .
C34 C33 C32 121.3(4) . .
C38 C33 C32 120.2(4) . .
C35 C34 C33 120.8(4) . .
C35 C34 H34 119.6 . .
C33 C34 H34 119.6 . .
C34 C35 C36 120.2(4) . .
C34 C35 H35 119.9 . .
C36 C35 H35 119.9 . .
C37 C36 C35 118.8(4) . .
C37 C36 C39 118.3(4) . .
C35 C36 C39 122.9(4) . .
C38 C37 C36 120.8(4) . .
C38 C37 H37 119.6 . .
C36 C37 H37 119.6 . .
C37 C38 C33 120.9(4) . .
C37 C38 H38 119.6 . .
C33 C38 H38 119.6 . .
O39 C39 O40 123.1(4) . .
O39 C39 C36 124.0(4) . .
O40 C39 C36 113.0(3) . .
O40 C40 C41 108.7(3) . .
O40 C40 H40A 110.0 . .
C41 C40 H40A 110.0 . .
O40 C40 H40B 110.0 . .
C41 C40 H40B 110.0 . .
H40A C40 H40B 108.3 . .
C39 O40 C40 115.1(3) . .
C40 C41 C42 110.2(3) . .
C40 C41 H41A 109.6 . .
C42 C41 H41A 109.6 . .
C40 C41 H41B 109.6 . .
C42 C41 H41B 109.6 . .
H41A C41 H41B 108.1 . .
C41 C42 H42A 109.5 . .
C41 C42 H42B 109.5 . .
H42A C42 H42B 109.5 . .
C41 C42 H42C 109.5 . .
H42A C42 H42C 109.5 . .
H42B C42 H42C 109.5 . .

loop_
_geom_bond_atom_site_label_1
_geom_bond_atom_site_label_2
_geom_bond_distance
_geom_bond_site_symmetry_2
C1 C2 1.372(6) .
C1 C3 1.401(6) .
C1 H1 0.9500 .
C2 C3 1.417(6) 3_776
C2 C21 1.491(6) .
C3 C2 1.417(6) 3_776
C3 C31 1.424(6) .
C21 O21 1.198(5) .
C21 O22 1.352(5) .
C22 O22 1.463(5) .
C22 C23 1.502(6) .
C22 H22A 0.9900 .
C22 H22B 0.9900 .
C23 C24 1.371(7) .
C23 C28 1.381(7) .
C24 F24 1.332(6) .
C24 C25 1.411(7) .
C25 F25 1.341(6) .
C25 C26 1.359(8) .
C26 F26 1.342(6) .
C26 C27 1.358(8) .
C27 F27 1.348(6) .
C27 C28 1.368(7) .
C28 F28 1.344(5) .
C31 C32 1.203(6) .
C32 C33 1.426(6) .
C33 C34 1.393(6) .
C33 C38 1.400(6) .
C34 C35 1.380(6) .
C34 H34 0.9500 .
C35 C36 1.398(6) .
C35 H35 0.9500 .
C36 C37 1.394(6) .
C36 C39 1.483(6) .
C37 C38 1.365(6) .
C37 H37 0.9500 .
C38 H38 0.9500 .
C39 O39 1.208(5) .
C39 O40 1.340(5) .
C40 O40 1.448(5) .
C40 C41 1.502(6) .
C40 H40A 0.9900 .
C40 H40B 0.9900 .
C41 C42 1.510(6) .
C41 H41A 0.9900 .
C41 H41B 0.9900 .
C42 H42A 0.9800 .
C42 H42B 0.9800 .
C42 H42C 0.9800 .
